data_4309742
loop_
_publ_author_name
'Yuji Mikata'
'Motoko Wakamatsu'
'Haruka So'
'Yuriko Abe'
'Masahiro Mikuriya'
'K\^oichi Fukui'
'Shigenobu Yano'

_publ_section_title
;
N,N,N',N'-Tetrakis(2-quinolylmethyl)-2-hydroxy-1,3-propanediamine
(Htqhpn) as a Supporting Ligand for a Low-Valent (\m-O)2 Tetranuclear
Manganese Core
;
_journal_name_full 'Inorganic Chemistry'
_journal_page_first 7268
_journal_page_last 7270
_journal_paper_doi 10.1021/ic050582r
_journal_volume 44
_journal_year 2005
_chemical_formula_moiety 'C106 H116 Cl4 N18 Mn4 O24 '
_chemical_formula_sum 'C106 H116 Cl4 Mn4 N18 O24'
_chemical_formula_weight 2387.75
_space_group_IT_number 2
_symmetry_cell_setting triclinic
_symmetry_Int_Tables_number 2
_symmetry_space_group_name_Hall '-P 1'
_symmetry_space_group_name_H-M 'P -1'
_cell_angle_alpha 73.948(12)
_cell_angle_beta 69.661(11)
_cell_angle_gamma 69.339(11)
_cell_formula_units_Z 1
_cell_length_a 14.178(4)
_cell_length_b 14.300(4)
_cell_length_c 15.741(4)
_cell_measurement_reflns_used 7888
_cell_measurement_temperature 173.1
_cell_measurement_theta_max 27.5
_cell_measurement_theta_min 3.0
_cell_volume 2756.6(13)
_computing_cell_refinement CrystalClear
_computing_data_collection CrystalClear
_computing_data_reduction CrystalStructure
_computing_publication_material 'CrystalStructure Ver. 3.00'
_computing_structure_refinement CRYSTALS
_computing_structure_solution SIR92
_diffrn_detector_area_resol_mean 14.62
_diffrn_measured_fraction_theta_full 0.9697
_diffrn_measured_fraction_theta_max 0.9529
_diffrn_measurement_device_type 'Rigaku Mercury'
_diffrn_measurement_method omega
_diffrn_radiation_type 'Mo Kalpha'
_diffrn_radiation_wavelength 0.7107
_diffrn_reflns_av_R_equivalents 0.031
_diffrn_reflns_limit_h_max 18
_diffrn_reflns_limit_h_min -18
_diffrn_reflns_limit_k_max 18
_diffrn_reflns_limit_k_min -18
_diffrn_reflns_limit_l_max 20
_diffrn_reflns_limit_l_min -20
_diffrn_reflns_number 21800
_diffrn_reflns_theta_full 25.50
_diffrn_reflns_theta_max 27.48
_exptl_absorpt_coefficient_mu 0.624
_exptl_absorpt_correction_T_max 0.883
_exptl_absorpt_correction_T_min 0.715
_exptl_absorpt_correction_type none
_exptl_crystal_colour green
_exptl_crystal_density_diffrn 1.438
_exptl_crystal_density_method 'not measured'
_exptl_crystal_description prism
_exptl_crystal_F_000 1238.00
_exptl_crystal_size_max 0.40
_exptl_crystal_size_mid 0.30
_exptl_crystal_size_min 0.20
_refine_diff_density_max 1.34
_refine_diff_density_min -0.82
_refine_ls_extinction_method none
_refine_ls_goodness_of_fit_ref 1.005
_refine_ls_hydrogen_treatment refall
_refine_ls_number_parameters 767
_refine_ls_number_reflns 9956
_refine_ls_R_factor_gt 0.0540
_refine_ls_shift/su_max 0.0000
_refine_ls_structure_factor_coef Fsqd
_refine_ls_weighting_details 'w = 1/[0.0010Fo^2^ + 3.0000sigma^2^(Fo) + 0.5000]/(4Fo^2^)'
_refine_ls_weighting_scheme calc
_refine_ls_wR_factor_ref 0.1290
_reflns_number_gt 8244
_reflns_number_total 12068
_reflns_threshold_expression F^2^>2.0sigma(F^2^)
_cod_data_source_file ic050582rsi20050824_094632_3.cif
_cod_data_source_block '__Mn4Q4C3OH-AN'
_cod_original_cell_volume 2756.7(13)
_cod_original_sg_symbol_H-M 'P -1 '
_cod_original_formula_sum 'C106 H116 Cl4 N18 Mn4 O24 '
_cod_database_code 4309742

loop_
_symmetry_equiv_pos_as_xyz
x,y,z
-x,-y,-z

loop_
_atom_site_label
_atom_site_type_symbol
_atom_site_fract_x
_atom_site_fract_y
_atom_site_fract_z
_atom_site_U_iso_or_equiv
_atom_site_adp_type
_atom_site_occupancy
_atom_site_symmetry_multiplicity
_atom_site_calc_flag
_atom_site_refinement_flags
_atom_site_disorder_assembly
_atom_site_disorder_group
Mn1 Mn -1.03033(3) -0.01057(3) -0.57002(3) 0.01876(11) Uani 1.00 1 d . . .
Mn2 Mn -0.81460(3) -0.12537(3) -0.76193(3) 0.02290(12) Uani 1.00 1 d . . .
Cl1 Cl -1.17337(7) -0.31454(7) -0.74946(6) 0.0411(2) Uani 1.00 1 d . . .
Cl2 Cl -1.50953(8) -0.17429(8) -0.30675(7) 0.0507(3) Uani 1.00 1 d . . .
O1 O -0.9690(1) -0.0640(2) -0.68693(13) 0.0234(5) Uani 1.00 1 d . . .
O2 O -0.9064(1) -0.0351(1) -0.54191(13) 0.0214(5) Uani 1.00 1 d . . .
O3 O -0.7578(2) -0.0963(2) -0.6719(2) 0.0328(7) Uani 1.00 1 d . . .
O4 O -1.0771(2) -0.3609(3) -0.8121(2) 0.0754(11) Uani 1.00 1 d . . .
O5 O -1.2203(4) -0.2198(3) -0.7956(3) 0.103(1) Uani 1.00 1 d . . .
O6 O -1.2386(3) -0.3785(3) -0.7219(2) 0.0785(12) Uani 1.00 1 d . . .
O7 O -1.1525(3) -0.3027(2) -0.6710(2) 0.0627(10) Uani 1.00 1 d . . .
O8 O -1.4855(4) -0.2532(3) -0.3512(3) 0.120(2) Uani 1.00 1 d . . .
O9 O -1.6132(3) -0.1315(4) -0.2683(3) 0.125(2) Uani 1.00 1 d . . .
O10 O -1.4505(4) -0.2015(6) -0.2475(3) 0.159(2) Uani 1.00 1 d . . .
O11 O -1.4725(5) -0.1019(3) -0.3833(4) 0.174(2) Uani 1.00 1 d . . .
O12 O -1.6837(3) -0.3826(3) -0.0082(3) 0.0874(13) Uani 1.00 1 d . . .
N1 N -1.1757(2) 0.0198(2) -0.5958(2) 0.0233(6) Uani 1.00 1 d . . .
N2 N -0.9042(2) -0.1759(2) -0.8243(2) 0.0287(7) Uani 1.00 1 d . . .
N3 N -1.0612(2) 0.1555(2) -0.6563(2) 0.0238(7) Uani 1.00 1 d . . .
N4 N -1.0740(2) -0.1627(2) -0.5106(2) 0.0236(7) Uani 1.00 1 d . . .
N5 N -0.7626(2) -0.0609(2) -0.9083(2) 0.0265(7) Uani 1.00 1 d . . .
N6 N -0.7360(2) -0.2909(2) -0.7634(2) 0.0265(7) Uani 1.00 1 d . . .
N7 N -0.9809(5) -0.1510(4) -1.0857(4) 0.114(2) Uani 1.00 1 d . . .
N8 N -1.5982(3) -0.3350(4) -0.5012(3) 0.080(2) Uani 1.00 1 d . . .
N9 N -0.4405(3) -0.8950(3) -0.3270(3) 0.0652(13) Uani 1.00 1 d . . .
C1 C -1.1489(2) -0.0075(3) -0.6886(2) 0.0291(9) Uani 1.00 1 d . . .
C2 C -1.0475(3) -0.0889(3) -0.7081(2) 0.0380(10) Uani 1.00 1 d . . .
C3 C -1.0096(2) -0.1023(3) -0.8087(2) 0.0342(9) Uani 1.00 1 d . . .
C4 C -1.2324(2) 0.1299(2) -0.5985(2) 0.0287(8) Uani 1.00 1 d . . .
C5 C -1.1616(2) 0.1954(2) -0.6519(2) 0.0279(8) Uani 1.00 1 d . . .
C6 C -1.2032(3) 0.2969(3) -0.6923(2) 0.0364(9) Uani 1.00 1 d . . .
C7 C -1.1387(3) 0.3570(3) -0.7343(2) 0.0396(10) Uani 1.00 1 d . . .
C8 C -0.9580(3) 0.3759(3) -0.7832(2) 0.0405(10) Uani 1.00 1 d . . .
C9 C -0.8553(3) 0.3334(3) -0.7871(2) 0.0414(11) Uani 1.00 1 d . . .
C10 C -0.8185(3) 0.2312(3) -0.7485(2) 0.0348(9) Uani 1.00 1 d . . .
C11 C -0.8869(2) 0.1727(2) -0.7067(2) 0.0269(8) Uani 1.00 1 d . . .
C12 C -0.9942(3) 0.2151(2) -0.7014(2) 0.0262(8) Uani 1.00 1 d . . .
C13 C -1.0314(3) 0.3176(2) -0.7400(2) 0.0328(9) Uani 1.00 1 d . . .
C14 C -1.2388(2) -0.0414(2) -0.5215(2) 0.0286(8) Uani 1.00 1 d . . .
C15 C -1.1741(2) -0.1494(2) -0.4976(2) 0.0255(8) Uani 1.00 1 d . . .
C16 C -1.2213(3) -0.2290(3) -0.4617(2) 0.0343(9) Uani 1.00 1 d . . .
C17 C -1.1599(3) -0.3247(3) -0.4401(2) 0.0356(10) Uani 1.00 1 d . . .
C18 C -0.9829(3) -0.4406(3) -0.4342(2) 0.0391(10) Uani 1.00 1 d . . .
C19 C -0.8785(3) -0.4534(3) -0.4527(2) 0.0401(10) Uani 1.00 1 d . . .
C20 C -0.8375(3) -0.3707(3) -0.4934(2) 0.0364(9) Uani 1.00 1 d . . .
C21 C -0.9018(3) -0.2750(2) -0.5119(2) 0.0294(8) Uani 1.00 1 d . . .
C22 C -1.0103(2) -0.2591(2) -0.4922(2) 0.0258(8) Uani 1.00 1 d . . .
C23 C -1.0523(3) -0.3432(2) -0.4543(2) 0.0305(9) Uani 1.00 1 d . . .
C24 C -0.8503(3) -0.1724(3) -0.9232(2) 0.0314(9) Uani 1.00 1 d . . .
C25 C -0.7904(2) -0.0944(2) -0.9638(2) 0.0298(8) Uani 1.00 1 d . . .
C26 C -0.7601(3) -0.0650(3) -1.0607(2) 0.0381(10) Uani 1.00 1 d . . .
C27 C -0.7005(3) -0.0006(3) -1.0987(2) 0.0446(11) Uani 1.00 1 d . . .
C28 C -0.6069(3) 0.1054(3) -1.0771(3) 0.0482(11) Uani 1.00 1 d . . .
C29 C -0.5780(3) 0.1391(3) -1.0194(3) 0.0496(12) Uani 1.00 1 d . . .
C30 C -0.6100(3) 0.1067(3) -0.9252(3) 0.0435(11) Uani 1.00 1 d . . .
C31 C -0.6712(3) 0.0417(3) -0.8885(2) 0.0353(9) Uani 1.00 1 d . . .
C32 C -0.7020(2) 0.0053(2) -0.9460(2) 0.0293(8) Uani 1.00 1 d . . .
C33 C -0.6689(3) 0.0381(3) -1.0426(2) 0.0370(9) Uani 1.00 1 d . . .
C34 C -0.9044(3) -0.2800(3) -0.7779(2) 0.0366(10) Uani 1.00 1 d . . .
C35 C -0.7985(3) -0.3418(3) -0.7640(2) 0.0312(9) Uani 1.00 1 d . . .
C36 C -0.7682(3) -0.4486(3) -0.7521(2) 0.0404(10) Uani 1.00 1 d . . .
C37 C -0.6738(3) -0.5029(3) -0.7388(3) 0.0415(10) Uani 1.00 1 d . . .
C38 C -0.5014(3) -0.5032(3) -0.7300(3) 0.0434(10) Uani 1.00 1 d . . .
C39 C -0.4369(3) -0.4502(3) -0.7347(3) 0.0427(10) Uani 1.00 1 d . . .
C40 C -0.4696(3) -0.3438(3) -0.7500(2) 0.0352(9) Uani 1.00 1 d . . .
C41 C -0.5678(2) -0.2924(2) -0.7589(2) 0.0302(8) Uani 1.00 1 d . . .
C42 C -0.6377(2) -0.3449(2) -0.7532(2) 0.0262(8) Uani 1.00 1 d . . .
C43 C -0.6037(3) -0.4523(3) -0.7398(2) 0.0347(9) Uani 1.00 1 d . . .
C44 C -1.0383(5) -0.1964(4) -1.0588(4) 0.073(2) Uani 1.00 1 d . . .
C45 C -1.1132(4) -0.2564(4) -1.0220(3) 0.078(2) Uani 1.00 1 d . . .
C46 C -1.5130(4) -0.3642(3) -0.5041(3) 0.0539(12) Uani 1.00 1 d . . .
C47 C -1.4031(4) -0.4022(4) -0.5085(4) 0.075(2) Uani 1.00 1 d . . .
C48 C -0.5051(3) -0.8842(3) -0.3575(3) 0.0430(11) Uani 1.00 1 d . . .
C49 C -0.5880(4) -0.8724(4) -0.3957(4) 0.069(2) Uani 1.00 1 d . . .
C50 C -1.5927(6) -0.3518(6) -0.0634(5) 0.122(3) Uani 1.00 1 d . . .
C51 C -1.5407(6) -0.3350(5) -0.0053(4) 0.107(3) Uani 1.00 1 d . . .
C52 C -1.7424(6) -0.3963(6) -0.0617(5) 0.115(3) Uani 1.00 1 d . . .
C53 C -1.8284(5) -0.4359(5) -0.0006(4) 0.109(3) Uani 1.00 1 d . . .
H1 H -1.1426(2) 0.0510(3) -0.7345(2) 0.038(1) Uiso 1.00 1 c . . .
H2 H -1.2033(2) -0.0300(3) -0.6910(2) 0.038(1) Uiso 1.00 1 c . . .
H3 H -1.0572(3) -0.1510(3) -0.6701(2) 0.049(2) Uiso 1.00 1 c . . .
H4 H -1.0566(2) -0.1265(3) -0.8217(2) 0.044(2) Uiso 1.00 1 c . . .
H5 H -1.0059(2) -0.0388(3) -0.8474(2) 0.044(2) Uiso 1.00 1 c . . .
H6 H -1.2873(2) 0.1464(2) -0.6263(2) 0.0340(13) Uiso 1.00 1 c . . .
H7 H -1.2614(2) 0.1427(2) -0.5372(2) 0.0341(13) Uiso 1.00 1 c . . .
H8 H -1.2755(3) 0.3222(3) -0.6898(2) 0.041(1) Uiso 1.00 1 c . . .
H9 H -1.1659(3) 0.4259(3) -0.7600(2) 0.044(1) Uiso 1.00 1 c . . .
H10 H -0.9825(3) 0.4453(3) -0.8091(2) 0.048(2) Uiso 1.00 1 c . . .
H11 H -0.8079(3) 0.3735(3) -0.8160(2) 0.051(2) Uiso 1.00 1 c . . .
H12 H -0.7461(3) 0.2022(3) -0.7516(2) 0.043(2) Uiso 1.00 1 c . . .
H13 H -0.8616(2) 0.1034(2) -0.6811(2) 0.0326(13) Uiso 1.00 1 c . . .
H14 H -1.2665(2) -0.0107(2) -0.4683(2) 0.036(1) Uiso 1.00 1 c . . .
H15 H -1.2949(2) -0.0423(2) -0.5409(2) 0.036(1) Uiso 1.00 1 c . . .
H16 H -1.2942(3) -0.2161(3) -0.4535(2) 0.044(2) Uiso 1.00 1 c . . .
H17 H -1.1902(3) -0.3794(3) -0.4149(2) 0.046(2) Uiso 1.00 1 c . . .
H18 H -1.0102(3) -0.4973(3) -0.4069(2) 0.049(2) Uiso 1.00 1 c . . .
H19 H -0.8330(3) -0.5190(3) -0.4387(2) 0.048(2) Uiso 1.00 1 c . . .
H20 H -0.7642(3) -0.3810(3) -0.5076(2) 0.043(1) Uiso 1.00 1 c . . .
H21 H -0.8734(3) -0.2190(2) -0.5382(2) 0.035(1) Uiso 1.00 1 c . . .
H22 H -0.8027(3) -0.2374(3) -0.9319(2) 0.039(1) Uiso 1.00 1 c . . .
H23 H -0.9015(3) -0.1567(3) -0.9549(2) 0.039(1) Uiso 1.00 1 c . . .
H24 H -0.7819(3) -0.0909(3) -1.0979(2) 0.045(2) Uiso 1.00 1 c . . .
H25 H -0.6794(3) 0.0193(3) -1.1637(2) 0.051(2) Uiso 1.00 1 c . . .
H26 H -0.5850(3) 0.1279(3) -1.1416(3) 0.053(2) Uiso 1.00 1 c . . .
H27 H -0.5364(3) 0.1850(3) -1.0439(3) 0.057(2) Uiso 1.00 1 c . . .
H28 H -0.5887(3) 0.1295(3) -0.8854(3) 0.054(2) Uiso 1.00 1 c . . .
H29 H -0.6936(3) 0.0210(3) -0.8238(2) 0.042(1) Uiso 1.00 1 c . . .
H30 H -0.9552(3) -0.2782(3) -0.7196(2) 0.047(2) Uiso 1.00 1 c . . .
H31 H -0.9216(3) -0.3113(3) -0.8142(2) 0.047(2) Uiso 1.00 1 c . . .
H32 H -0.8148(3) -0.4823(3) -0.7529(2) 0.052(2) Uiso 1.00 1 c . . .
H33 H -0.6538(3) -0.5750(3) -0.7291(3) 0.049(2) Uiso 1.00 1 c . . .
H34 H -0.4781(3) -0.5753(3) -0.7201(3) 0.048(2) Uiso 1.00 1 c . . .
H35 H -0.3689(3) -0.4855(3) -0.7269(3) 0.049(2) Uiso 1.00 1 c . . .
H36 H -0.4226(3) -0.3075(3) -0.7551(2) 0.041(1) Uiso 1.00 1 c . . .
H37 H -0.5899(2) -0.2203(2) -0.7683(2) 0.036(1) Uiso 1.00 1 c . . .
H38 H -0.807(4) -0.072(3) -0.618(3) 0.07(1) Uiso 1.00 1 c . . .
H39 H -0.704(3) -0.102(2) -0.676(2) 0.010(8) Uiso 1.00 1 c . . .
H40 H -1.0765(4) -0.3265(4) -1.0114(3) 0.093(2) Uiso 1.00 1 c . . .
H41 H -1.1511(4) -0.2445(4) -1.0651(3) 0.093(2) Uiso 1.00 1 c . . .
H42 H -1.1607(4) -0.2372(4) -0.9658(3) 0.093(2) Uiso 1.00 1 c . . .
H43 H -1.3639(4) -0.3695(4) -0.5636(4) 0.082(2) Uiso 1.00 1 c . . .
H44 H -1.3799(4) -0.4733(4) -0.5077(4) 0.082(2) Uiso 1.00 1 c . . .
H45 H -1.3931(4) -0.3887(4) -0.4569(4) 0.082(2) Uiso 1.00 1 c . . .
H46 H -0.5599(4) -0.9052(4) -0.4477(4) 0.089(2) Uiso 1.00 1 c . . .
H47 H -0.6390(4) -0.9023(4) -0.3506(4) 0.089(2) Uiso 1.00 1 c . . .
H48 H -0.6198(4) -0.8023(4) -0.4138(4) 0.089(2) Uiso 1.00 1 c . . .
H49 H -1.7706(6) -0.3325(6) -0.0959(5) 0.151(4) Uiso 1.00 1 c . . .
H50 H -1.6973(6) -0.4418(6) -0.1028(5) 0.151(4) Uiso 1.00 1 c . . .
H51 H -1.7997(5) -0.4995(5) 0.0335(4) 0.125(3) Uiso 1.00 1 c . . .
H52 H -1.8729(5) -0.3901(5) 0.0405(4) 0.125(3) Uiso 1.00 1 c . . .
H53 H -1.8679(5) -0.4447(5) -0.0342(4) 0.125(3) Uiso 1.00 1 c . . .
H54 H -1.6124(6) -0.2904(6) -0.1043(5) 0.139(3) Uiso 1.00 1 c . . .
H55 H -1.5452(6) -0.4030(6) -0.0979(5) 0.139(3) Uiso 1.00 1 c . . .
H56 H -1.4801(6) -0.3142(5) -0.0423(4) 0.142(4) Uiso 1.00 1 c . . .
H57 H -1.5209(6) -0.3964(5) 0.0355(4) 0.142(4) Uiso 1.00 1 c . . .
H58 H -1.5883(6) -0.2839(5) 0.0292(4) 0.142(4) Uiso 1.00 1 c . . .

loop_
_atom_site_aniso_label
_atom_site_aniso_U_11
_atom_site_aniso_U_22
_atom_site_aniso_U_33
_atom_site_aniso_U_12
_atom_site_aniso_U_13
_atom_site_aniso_U_23
Mn1 0.0153(2) 0.0212(2) 0.0217(2) -0.0026(2) -0.0071(2) -0.0076(2)
Mn2 0.0185(2) 0.0287(3) 0.0237(2) -0.0044(2) -0.0064(2) -0.0104(2)
Cl1 0.0378(5) 0.0392(5) 0.0463(5) -0.0131(4) -0.0154(4) 0.0000(4)
Cl2 0.0474(6) 0.0492(6) 0.0559(6) 0.0007(4) -0.0190(5) -0.0226(5)
O1 0.0174(10) 0.0323(12) 0.0252(11) -0.0052(9) -0.0075(8) -0.0126(9)
O2 0.0152(10) 0.0255(11) 0.0241(10) -0.0023(8) -0.0067(8) -0.0083(8)
O3 0.0155(12) 0.056(2) 0.0308(13) -0.0051(11) -0.0044(10) -0.0234(11)
O4 0.041(2) 0.099(3) 0.089(2) -0.015(2) -0.002(2) -0.047(2)
O5 0.159(4) 0.048(2) 0.074(2) 0.015(2) -0.051(3) 0.000(2)
O6 0.067(2) 0.099(3) 0.089(2) -0.055(2) -0.026(2) -0.001(2)
O7 0.076(2) 0.071(2) 0.053(2) -0.028(2) -0.027(2) -0.009(2)
O8 0.156(4) 0.062(3) 0.142(4) -0.030(3) -0.016(3) -0.051(3)
O9 0.047(2) 0.218(5) 0.102(3) 0.016(3) -0.020(2) -0.089(3)
O10 0.084(3) 0.310(8) 0.102(3) -0.063(4) -0.051(3) -0.027(4)
O11 0.232(7) 0.069(3) 0.120(4) -0.017(4) 0.025(4) 0.011(3)
O12 0.094(3) 0.081(3) 0.073(2) -0.017(2) -0.006(2) -0.024(2)
N1 0.0181(12) 0.0266(13) 0.0261(13) -0.0026(10) -0.0081(10) -0.0083(10)
N2 0.0237(13) 0.041(2) 0.0251(13) -0.0079(12) -0.0060(11) -0.0148(12)
N3 0.0260(13) 0.0227(13) 0.0236(13) -0.0022(11) -0.0107(10) -0.0067(10)
N4 0.0247(13) 0.0240(13) 0.0244(13) -0.0078(11) -0.0072(10) -0.0059(10)
N5 0.0255(13) 0.030(1) 0.0230(13) -0.0026(11) -0.0066(11) -0.0093(11)
N6 0.027(1) 0.027(1) 0.0271(13) -0.0093(11) -0.0053(11) -0.0078(11)
N7 0.168(6) 0.075(4) 0.149(5) -0.042(4) -0.114(5) 0.006(3)
N8 0.059(3) 0.088(3) 0.079(3) -0.010(2) -0.004(2) -0.028(2)
N9 0.035(2) 0.093(3) 0.087(3) -0.014(2) -0.020(2) -0.045(2)
C1 0.022(2) 0.040(2) 0.032(2) -0.005(1) -0.0129(13) -0.015(1)
C2 0.029(2) 0.048(2) 0.045(2) -0.008(2) -0.014(2) -0.020(2)
C3 0.024(2) 0.051(2) 0.035(2) -0.006(2) -0.010(1) -0.023(2)
C4 0.021(2) 0.030(2) 0.034(2) 0.0020(13) -0.0129(13) -0.010(1)
C5 0.030(2) 0.025(2) 0.027(2) 0.0020(13) -0.0124(13) -0.0097(13)
C6 0.034(2) 0.030(2) 0.038(2) 0.007(2) -0.017(2) -0.007(2)
C7 0.049(2) 0.025(2) 0.035(2) 0.003(2) -0.015(2) -0.003(1)
C8 0.061(3) 0.024(2) 0.035(2) -0.015(2) -0.008(2) -0.007(1)
C9 0.057(3) 0.039(2) 0.032(2) -0.027(2) 0.000(2) -0.011(2)
C10 0.038(2) 0.039(2) 0.032(2) -0.016(2) -0.002(1) -0.016(2)
C11 0.031(2) 0.025(2) 0.026(2) -0.0079(13) -0.0059(13) -0.0084(13)
C12 0.037(2) 0.022(2) 0.019(2) -0.0074(13) -0.0076(13) -0.0057(12)
C13 0.046(2) 0.025(2) 0.025(2) -0.007(2) -0.009(1) -0.0071(13)
C14 0.019(2) 0.036(2) 0.035(2) -0.0085(13) -0.0063(13) -0.012(1)
C15 0.026(2) 0.033(2) 0.020(2) -0.0106(13) -0.0064(12) -0.0074(13)
C16 0.033(2) 0.045(2) 0.031(2) -0.020(2) -0.006(1) -0.008(2)
C17 0.047(2) 0.039(2) 0.029(2) -0.026(2) -0.009(2) -0.003(2)
C18 0.062(3) 0.029(2) 0.033(2) -0.018(2) -0.015(2) -0.006(1)
C19 0.053(2) 0.024(2) 0.043(2) -0.001(2) -0.022(2) -0.007(2)
C20 0.037(2) 0.030(2) 0.040(2) -0.000(2) -0.013(2) -0.013(2)
C21 0.034(2) 0.025(2) 0.030(2) -0.005(1) -0.012(1) -0.0066(13)
C22 0.033(2) 0.026(2) 0.022(2) -0.0086(13) -0.0087(13) -0.0069(12)
C23 0.045(2) 0.026(2) 0.024(2) -0.012(2) -0.010(1) -0.0060(13)
C24 0.030(2) 0.040(2) 0.028(2) -0.008(2) -0.0081(13) -0.016(1)
C25 0.027(2) 0.033(2) 0.027(2) 0.000(1) -0.0087(13) -0.012(1)
C26 0.048(2) 0.039(2) 0.027(2) -0.007(2) -0.014(2) -0.008(2)
C27 0.062(3) 0.041(2) 0.024(2) -0.010(2) -0.011(2) -0.003(2)
C28 0.057(3) 0.043(2) 0.033(2) -0.016(2) 0.001(2) -0.005(2)
C29 0.051(2) 0.045(2) 0.047(2) -0.025(2) 0.003(2) -0.007(2)
C30 0.042(2) 0.046(2) 0.047(2) -0.020(2) -0.003(2) -0.017(2)
C31 0.032(2) 0.038(2) 0.034(2) -0.009(2) -0.005(1) -0.011(2)
C32 0.029(2) 0.026(2) 0.028(2) -0.0022(13) -0.0060(13) -0.0067(13)
C33 0.041(2) 0.035(2) 0.029(2) -0.007(2) -0.005(2) -0.007(1)
C34 0.034(2) 0.045(2) 0.039(2) -0.022(2) -0.007(2) -0.011(2)
C35 0.032(2) 0.041(2) 0.024(2) -0.018(2) -0.0017(13) -0.011(1)
C36 0.050(2) 0.038(2) 0.043(2) -0.028(2) -0.006(2) -0.009(2)
C37 0.049(2) 0.027(2) 0.048(2) -0.013(2) -0.009(2) -0.006(2)
C38 0.042(2) 0.025(2) 0.052(2) 0.002(2) -0.010(2) -0.007(2)
C39 0.033(2) 0.036(2) 0.053(2) 0.003(2) -0.015(2) -0.011(2)
C40 0.028(2) 0.033(2) 0.043(2) -0.004(1) -0.009(2) -0.011(2)
C41 0.028(2) 0.025(2) 0.038(2) -0.0029(13) -0.009(1) -0.011(1)
C42 0.028(2) 0.025(2) 0.024(2) -0.0062(13) -0.0048(13) -0.0066(12)
C43 0.041(2) 0.028(2) 0.033(2) -0.012(2) -0.004(2) -0.007(1)
C44 0.107(5) 0.049(3) 0.083(4) 0.002(3) -0.071(3) -0.016(3)
C45 0.088(4) 0.084(4) 0.059(3) 0.006(3) -0.032(3) -0.035(3)
C46 0.047(3) 0.051(3) 0.048(2) -0.008(2) 0.003(2) -0.014(2)
C47 0.059(3) 0.070(3) 0.075(3) -0.007(3) -0.004(3) -0.013(3)
C48 0.034(2) 0.044(2) 0.057(2) -0.011(2) -0.011(2) -0.019(2)
C49 0.064(3) 0.070(3) 0.088(4) -0.002(2) -0.049(3) -0.026(3)
C50 0.113(6) 0.127(6) 0.107(5) -0.051(5) 0.025(4) -0.040(5)
C51 0.141(6) 0.122(6) 0.092(4) -0.052(5) -0.042(4) -0.041(4)
C52 0.119(6) 0.147(7) 0.110(5) -0.044(5) -0.022(4) -0.075(5)
C53 0.108(5) 0.108(5) 0.097(5) -0.026(4) -0.021(4) -0.014(4)

loop_
_atom_type_symbol
_atom_type_description
_atom_type_scat_dispersion_real
_atom_type_scat_dispersion_imag
_atom_type_scat_source
C C 0.006 0.003
;
International Tables for Crystallography
(1992, Vol. C, Tables 4.2.6.8 and 6.1.1.4)
;
H H 0.000 0.000
;
International Tables for Crystallography
(1992, Vol. C, Table 6.1.1.4)
;
Cl Cl 0.174 0.200
;
International Tables for Crystallography
(1992, Vol. C, Tables 4.2.6.8 and 6.1.1.4)
;
Mn Mn 0.346 0.844
;
International Tables for Crystallography
(1992, Vol. C, Tables 4.2.6.8 and 6.1.1.4)
;
N N 0.011 0.006
;
International Tables for Crystallography
(1992, Vol. C, Tables 4.2.6.8 and 6.1.1.4)
;
O O 0.017 0.010
;
International Tables for Crystallography
(1992, Vol. C, Tables 4.2.6.8 and 6.1.1.4)
;

loop_
_geom_angle_atom_site_label_1
_geom_angle_site_symmetry_1
_geom_angle_atom_site_label_2
_geom_angle_site_symmetry_2
_geom_angle_atom_site_label_3
_geom_angle_site_symmetry_3
_geom_angle
_geom_angle_publ_flag
O1 . Mn1 . O2 . 97.91(8) yes
O1 . Mn1 . N1 . 84.89(9) yes
O2 . Mn1 . N1 . 177.18(9) yes
O1 . Mn1 . N3 . 88.80(8) yes
O2 . Mn1 . N3 . 105.25(9) yes
N1 . Mn1 . N3 . 74.95(9) yes
O1 . Mn1 . N4 . 83.91(9) yes
O2 . Mn1 . N4 . 104.31(9) yes
N1 . Mn1 . N4 . 75.70(9) yes
N3 . Mn1 . N4 . 150.26(9) yes
O1 . Mn2 . O3 . 90.88(9) yes
O1 . Mn2 . N2 . 78.87(8) yes
O3 . Mn2 . N2 . 164.1(1) yes
O1 . Mn2 . N5 . 118.77(9) yes
O3 . Mn2 . N5 . 117.9(1) yes
N2 . Mn2 . N5 . 77.9(1) yes
O1 . Mn2 . N6 . 124.86(9) yes
O3 . Mn2 . N6 . 102.8(1) yes
N2 . Mn2 . N6 . 74.1(1) yes
N5 . Mn2 . N6 . 101.2(1) yes
O4 . Cl1 . O5 . 108.4(2) yes
O4 . Cl1 . O6 . 107.7(2) yes
O5 . Cl1 . O6 . 110.4(3) yes
O4 . Cl1 . O7 . 110.0(2) yes
O5 . Cl1 . O7 . 110.3(2) yes
O6 . Cl1 . O7 . 110.04(19) yes
O8 . Cl2 . O9 . 116.6(3) yes
O8 . Cl2 . O10 . 109.4(4) yes
O9 . Cl2 . O10 . 113.3(3) yes
O8 . Cl2 . O11 . 99.6(3) yes
O9 . Cl2 . O11 . 107.8(3) yes
O10 . Cl2 . O11 . 109.2(4) yes
Mn1 . O1 . Mn2 . 133.0(1) yes
Mn1 . O1 . C2 . 109.85(17) yes
Mn2 . O1 . C2 . 114.72(18) yes
Mn2 . O3 . H38 . 118.2(29) no
Mn2 . O3 . H39 . 128.3(19) no
H38 . O3 . H39 . 113.6(35) no
C50 . O12 . C52 . 113.5(5) yes
Mn1 . N1 . C1 . 105.41(17) yes
Mn1 . N1 . C4 . 109.54(18) yes
C1 . N1 . C4 . 110.0(2) yes
Mn1 . N1 . C14 . 108.94(17) yes
C1 . N1 . C14 . 112.9(2) yes
C4 . N1 . C14 . 109.9(2) yes
Mn2 . N2 . C3 . 105.29(18) yes
Mn2 . N2 . C24 . 108.17(18) yes
C3 . N2 . C24 . 111.3(2) yes
Mn2 . N2 . C34 . 107.10(19) yes
C3 . N2 . C34 . 113.7(3) yes
C24 . N2 . C34 . 110.9(3) yes
Mn1 . N3 . C5 . 110.61(19) yes
Mn1 . N3 . C12 . 130.44(19) yes
C5 . N3 . C12 . 118.7(3) yes
Mn1 . N4 . C15 . 111.6(2) yes
Mn1 . N4 . C22 . 129.23(19) yes
C15 . N4 . C22 . 119.1(3) yes
Mn2 . N5 . C25 . 114.4(2) yes
Mn2 . N5 . C32 . 126.6(2) yes
C25 . N5 . C32 . 118.9(3) yes
Mn2 . N6 . C35 . 113.8(2) yes
Mn2 . N6 . C42 . 127.2(2) yes
C35 . N6 . C42 . 118.5(3) yes
N1 . C1 . C2 . 111.7(2) yes
N1 . C1 . H1 . 108.9(4) no
C2 . C1 . H1 . 108.3(4) no
N1 . C1 . H2 . 109.2(4) no
C2 . C1 . H2 . 109.3(4) no
H1 . C1 . H2 . 109.5(4) no
O1 . C2 . C1 . 109.5(3) yes
O1 . C2 . C3 . 109.3(3) yes
C1 . C2 . C3 . 111.6(3) yes
O1 . C2 . H3 . 108.9(4) no
C1 . C2 . H3 . 108.8(4) no
C3 . C2 . H3 . 108.7(4) no
N2 . C3 . C2 . 108.0(3) yes
N2 . C3 . H4 . 110.1(4) no
C2 . C3 . H4 . 110.2(4) no
N2 . C3 . H5 . 109.8(4) no
C2 . C3 . H5 . 109.2(4) no
H4 . C3 . H5 . 109.5(5) no
N1 . C4 . C5 . 112.1(2) yes
N1 . C4 . H6 . 108.9(4) no
C5 . C4 . H6 . 108.9(4) no
N1 . C4 . H7 . 108.6(4) no
C5 . C4 . H7 . 108.8(4) no
H6 . C4 . H7 . 109.5(4) no
N3 . C5 . C4 . 117.1(3) yes
N3 . C5 . C6 . 122.5(3) yes
C4 . C5 . C6 . 120.3(3) yes
C5 . C6 . C7 . 119.2(3) yes
C5 . C6 . H8 . 120.1(4) no
C7 . C6 . H8 . 120.6(5) no
C6 . C7 . C13 . 119.9(3) yes
C6 . C7 . H9 . 120.2(5) no
C13 . C7 . H9 . 119.9(5) no
C9 . C8 . C13 . 120.7(3) yes
C9 . C8 . H10 . 120.2(5) no
C13 . C8 . H10 . 119.1(5) no
C8 . C9 . C10 . 120.7(3) yes
C8 . C9 . H11 . 119.4(5) no
C10 . C9 . H11 . 119.9(5) no
C9 . C10 . C11 . 120.1(3) yes
C9 . C10 . H12 . 119.8(5) no
C11 . C10 . H12 . 120.1(4) no
C10 . C11 . C12 . 120.3(3) yes
C10 . C11 . H13 . 119.9(4) no
C12 . C11 . H13 . 119.8(4) no
N3 . C12 . C11 . 118.9(3) yes
N3 . C12 . C13 . 121.4(3) yes
C11 . C12 . C13 . 119.7(3) yes
C7 . C13 . C8 . 123.5(3) yes
C7 . C13 . C12 . 118.1(3) yes
C8 . C13 . C12 . 118.5(3) yes
N1 . C14 . C15 . 112.1(2) yes
N1 . C14 . H14 . 108.5(4) no
C15 . C14 . H14 . 108.9(4) no
N1 . C14 . H15 . 108.9(4) no
C15 . C14 . H15 . 109.1(4) no
H14 . C14 . H15 . 109.5(4) no
N4 . C15 . C14 . 116.0(3) yes
N4 . C15 . C16 . 123.3(3) yes
C14 . C15 . C16 . 120.6(3) yes
C15 . C16 . C17 . 118.3(3) yes
C15 . C16 . H16 . 120.6(4) no
C17 . C16 . H16 . 121.1(5) no
C16 . C17 . C23 . 120.6(3) yes
C16 . C17 . H17 . 119.8(5) no
C23 . C17 . H17 . 119.6(4) no
C19 . C18 . C23 . 120.8(3) yes
C19 . C18 . H18 . 119.9(5) no
C23 . C18 . H18 . 119.4(5) no
C18 . C19 . C20 . 120.3(3) yes
C18 . C19 . H19 . 119.8(5) no
C20 . C19 . H19 . 119.8(5) no
C19 . C20 . C21 . 120.9(3) yes
C19 . C20 . H20 . 119.5(5) no
C21 . C20 . H20 . 119.6(4) no
C20 . C21 . C22 . 120.1(3) yes
C20 . C21 . H21 . 120.2(4) no
C22 . C21 . H21 . 119.7(4) no
N4 . C22 . C21 . 119.5(3) yes
N4 . C22 . C23 . 120.9(3) yes
C21 . C22 . C23 . 119.5(3) yes
C17 . C23 . C18 . 124.0(3) yes
C17 . C23 . C22 . 117.6(3) yes
C18 . C23 . C22 . 118.3(3) yes
N2 . C24 . C25 . 114.0(3) yes
N2 . C24 . H22 . 108.4(4) no
C25 . C24 . H22 . 108.6(4) no
N2 . C24 . H23 . 108.3(4) no
C25 . C24 . H23 . 108.1(4) no
H22 . C24 . H23 . 109.5(5) no
N5 . C25 . C24 . 118.9(3) yes
N5 . C25 . C26 . 122.6(3) yes
C24 . C25 . C26 . 118.4(3) yes
C25 . C26 . C27 . 119.3(3) yes
C25 . C26 . H24 . 119.8(4) no
C27 . C26 . H24 . 120.9(5) no
C26 . C27 . C33 . 120.6(3) yes
C26 . C27 . H25 . 119.9(5) no
C33 . C27 . H25 . 119.5(5) no
C29 . C28 . C33 . 121.1(3) yes
C29 . C28 . H26 . 119.7(5) no
C33 . C28 . H26 . 119.2(5) no
C28 . C29 . C30 . 119.9(3) yes
C28 . C29 . H27 . 120.0(5) no
C30 . C29 . H27 . 120.1(5) no
C29 . C30 . C31 . 120.9(4) yes
C29 . C30 . H28 . 119.6(5) no
C31 . C30 . H28 . 119.5(5) no
C30 . C31 . C32 . 120.6(3) yes
C30 . C31 . H29 . 120.1(5) no
C32 . C31 . H29 . 119.3(4) no
N5 . C32 . C31 . 120.0(3) yes
N5 . C32 . C33 . 121.6(3) yes
C31 . C32 . C33 . 118.4(3) yes
C27 . C33 . C28 . 123.9(3) yes
C27 . C33 . C32 . 117.1(3) yes
C28 . C33 . C32 . 119.0(3) yes
N2 . C34 . C35 . 111.1(3) yes
N2 . C34 . H30 . 109.1(4) no
C35 . C34 . H30 . 109.0(4) no
N2 . C34 . H31 . 109.3(4) no
C35 . C34 . H31 . 108.8(4) no
H30 . C34 . H31 . 109.5(5) no
N6 . C35 . C34 . 117.0(3) yes
N6 . C35 . C36 . 122.2(3) yes
C34 . C35 . C36 . 120.8(3) yes
C35 . C36 . C37 . 120.1(3) yes
C35 . C36 . H32 . 119.9(5) no
C37 . C36 . H32 . 120.0(5) no
C36 . C37 . C43 . 119.8(3) yes
C36 . C37 . H33 . 120.4(5) no
C43 . C37 . H33 . 119.8(5) no
C39 . C38 . C43 . 120.7(3) yes
C39 . C38 . H34 . 119.9(5) no
C43 . C38 . H34 . 119.4(5) no
C38 . C39 . C40 . 120.7(3) yes
C38 . C39 . H35 . 119.6(5) no
C40 . C39 . H35 . 119.7(5) no
C39 . C40 . C41 . 120.2(3) yes
C39 . C40 . H36 . 119.8(4) no
C41 . C40 . H36 . 120.0(4) no
C40 . C41 . C42 . 120.7(3) yes
C40 . C41 . H37 . 119.8(4) no
C42 . C41 . H37 . 119.5(4) no
N6 . C42 . C41 . 119.4(3) yes
N6 . C42 . C43 . 121.6(3) yes
C41 . C42 . C43 . 119.0(3) yes
C37 . C43 . C38 . 123.6(3) yes
C37 . C43 . C42 . 117.8(3) yes
C38 . C43 . C42 . 118.7(3) yes
N7 . C44 . C45 . 179.1(6) yes
C44 . C45 . H40 . 109.5(7) no
C44 . C45 . H41 . 109.4(7) no
H40 . C45 . H41 . 109.5(7) no
C44 . C45 . H42 . 109.5(7) no
H40 . C45 . H42 . 109.5(7) no
H41 . C45 . H42 . 109.5(7) no
N8 . C46 . C47 . 179.6(5) yes
C46 . C47 . H43 . 109.7(6) no
C46 . C47 . H44 . 109.6(6) no
H43 . C47 . H44 . 109.5(7) no
C46 . C47 . H45 . 109.2(6) no
H43 . C47 . H45 . 109.5(7) no
H44 . C47 . H45 . 109.5(7) no
N9 . C48 . C49 . 178.8(5) yes
C48 . C49 . H46 . 109.4(6) no
C48 . C49 . H47 . 109.3(6) no
H46 . C49 . H47 . 109.5(7) no
C48 . C49 . H48 . 109.6(6) no
H46 . C49 . H48 . 109.5(7) no
H47 . C49 . H48 . 109.5(7) no
O12 . C50 . C51 . 110.4(6) yes
O12 . C50 . H54 . 109.4(8) no
C51 . C50 . H54 . 109.0(9) no
O12 . C50 . H55 . 109.5(8) no
C51 . C50 . H55 . 109.0(9) no
H54 . C50 . H55 . 109.5(10) no
C50 . C51 . H56 . 110.3(9) no
C50 . C51 . H57 . 109.0(9) no
H56 . C51 . H57 . 109.5(10) no
C50 . C51 . H58 . 109.0(9) no
H56 . C51 . H58 . 109.5(10) no
H57 . C51 . H58 . 109.5(10) no
O12 . C52 . C53 . 110.0(6) yes
O12 . C52 . H49 . 109.2(9) no
C53 . C52 . H49 . 108.5(9) no
O12 . C52 . H50 . 110.0(9) no
C53 . C52 . H50 . 109.7(9) no
H49 . C52 . H50 . 109.5(10) no
C52 . C53 . H51 . 108.0(9) no
C52 . C53 . H52 . 109.2(9) no
H51 . C53 . H52 . 109.5(9) no
C52 . C53 . H53 . 111.1(9) no
H51 . C53 . H53 . 109.5(9) no
H52 . C53 . H53 . 109.5(9) no

loop_
_geom_bond_atom_site_label_1
_geom_bond_site_symmetry_1
_geom_bond_atom_site_label_2
_geom_bond_site_symmetry_2
_geom_bond_distance
_geom_bond_publ_flag
Mn1 . O1 . 1.981(2) yes
Mn1 . O2 . 1.8508(19) yes
Mn1 . N1 . 2.111(2) yes
Mn1 . N3 . 2.361(2) yes
Mn1 . N4 . 2.326(2) yes
Mn2 . O1 . 2.092(2) yes
Mn2 . O3 . 2.045(2) yes
Mn2 . N2 . 2.238(3) yes
Mn2 . N5 . 2.197(3) yes
Mn2 . N6 . 2.236(3) yes
Cl1 . O4 . 1.436(3) yes
Cl1 . O5 . 1.400(3) yes
Cl1 . O6 . 1.406(3) yes
Cl1 . O7 . 1.431(3) yes
Cl2 . O8 . 1.370(4) yes
Cl2 . O9 . 1.362(3) yes
Cl2 . O10 . 1.354(4) yes
Cl2 . O11 . 1.433(4) yes
O1 . C2 . 1.442(4) yes
O3 . H38 . 0.95(4) no
O3 . H39 . 0.72(3) no
O12 . C50 . 1.422(7) yes
O12 . C52 . 1.460(7) yes
N1 . C1 . 1.502(4) yes
N1 . C4 . 1.490(4) yes
N1 . C14 . 1.481(4) yes
N2 . C3 . 1.476(4) yes
N2 . C24 . 1.471(4) yes
N2 . C34 . 1.466(4) yes
N3 . C5 . 1.318(4) yes
N3 . C12 . 1.379(4) yes
N4 . C15 . 1.312(4) yes
N4 . C22 . 1.372(4) yes
N5 . C25 . 1.324(4) yes
N5 . C32 . 1.376(4) yes
N6 . C35 . 1.334(4) yes
N6 . C42 . 1.376(4) yes
N7 . C44 . 1.114(7) yes
N8 . C46 . 1.119(6) yes
N9 . C48 . 1.122(5) yes
C1 . C2 . 1.491(4) yes
C1 . H1 . 0.950(8) no
C1 . H2 . 0.950(6) no
C2 . C3 . 1.529(4) yes
C2 . H3 . 0.950(8) no
C3 . H4 . 0.950(7) no
C3 . H5 . 0.950(8) no
C4 . C5 . 1.495(4) yes
C4 . H6 . 0.950(7) no
C4 . H7 . 0.950(6) no
C5 . C6 . 1.416(4) yes
C6 . C7 . 1.354(5) yes
C6 . H8 . 0.950(6) no
C7 . C13 . 1.404(5) yes
C7 . H9 . 0.950(7) no
C8 . C9 . 1.352(5) yes
C8 . C13 . 1.431(5) yes
C8 . H10 . 0.950(7) no
C9 . C10 . 1.403(5) yes
C9 . H11 . 0.950(8) no
C10 . C11 . 1.378(4) yes
C10 . H12 . 0.950(7) no
C11 . C12 . 1.406(4) yes
C11 . H13 . 0.950(7) no
C12 . C13 . 1.407(4) yes
C14 . C15 . 1.512(4) yes
C14 . H14 . 0.950(7) no
C14 . H15 . 0.950(6) no
C15 . C16 . 1.408(4) yes
C16 . C17 . 1.362(5) yes
C16 . H16 . 0.950(6) no
C17 . C23 . 1.398(5) yes
C17 . H17 . 0.950(8) no
C18 . C19 . 1.360(5) yes
C18 . C23 . 1.420(5) yes
C18 . H18 . 0.950(8) no
C19 . C20 . 1.398(5) yes
C19 . H19 . 0.950(8) no
C20 . C21 . 1.369(4) yes
C20 . H20 . 0.950(6) no
C21 . C22 . 1.405(4) yes
C21 . H21 . 0.950(7) no
C22 . C23 . 1.421(4) yes
C24 . C25 . 1.507(4) yes
C24 . H22 . 0.950(8) no
C24 . H23 . 0.950(7) no
C25 . C26 . 1.415(4) yes
C26 . C27 . 1.347(5) yes
C26 . H24 . 0.950(7) no
C27 . C33 . 1.416(5) yes
C27 . H25 . 0.950(6) no
C28 . C29 . 1.364(6) yes
C28 . C33 . 1.404(5) yes
C28 . H26 . 0.950(7) no
C29 . C30 . 1.387(5) yes
C29 . H27 . 0.950(8) no
C30 . C31 . 1.370(5) yes
C30 . H28 . 0.950(8) no
C31 . C32 . 1.406(5) yes
C31 . H29 . 0.950(7) no
C32 . C33 . 1.421(4) yes
C34 . C35 . 1.505(5) yes
C34 . H30 . 0.950(8) no
C34 . H31 . 0.950(7) no
C35 . C36 . 1.410(5) yes
C36 . C37 . 1.345(5) yes
C36 . H32 . 0.950(7) no
C37 . C43 . 1.415(5) yes
C37 . H33 . 0.950(6) no
C38 . C39 . 1.351(5) yes
C38 . C43 . 1.417(5) yes
C38 . H34 . 0.950(6) no
C39 . C40 . 1.402(5) yes
C39 . H35 . 0.950(7) no
C40 . C41 . 1.362(4) yes
C40 . H36 . 0.950(7) no
C41 . C42 . 1.407(4) yes
C41 . H37 . 0.950(6) no
C42 . C43 . 1.416(4) yes
C44 . C45 . 1.464(8) yes
C45 . H40 . 0.950(9) no
C45 . H41 . 0.950(9) no
C45 . H42 . 0.950(9) no
C46 . C47 . 1.440(6) yes
C47 . H43 . 0.950(9) no
C47 . H44 . 0.950(8) no
C47 . H45 . 0.950(9) no
C48 . C49 . 1.438(5) yes
C49 . H46 . 0.950(10) no
C49 . H47 . 0.950(9) no
C49 . H48 . 0.950(8) no
C50 . C51 . 1.467(9) yes
C50 . H54 . 0.950(12) no
C50 . H55 . 0.950(12) no
C51 . H56 . 0.950(12) no
C51 . H57 . 0.950(11) no
C51 . H58 . 0.950(12) no
C52 . C53 . 1.451(8) yes
C52 . H49 . 0.950(12) no
C52 . H50 . 0.950(13) no
C53 . H51 . 0.950(11) no
C53 . H52 . 0.950(12) no
C53 . H53 . 0.950(13) no

loop_
_geom_torsion_atom_site_label_1
_geom_torsion_site_symmetry_1
_geom_torsion_atom_site_label_2
_geom_torsion_site_symmetry_2
_geom_torsion_atom_site_label_3
_geom_torsion_site_symmetry_3
_geom_torsion_atom_site_label_4
_geom_torsion_site_symmetry_4
_geom_torsion
_geom_torsion_publ_flag
O2 . Mn1 . O1 . Mn2 . -1.8(4) yes
O2 . Mn1 . O1 . C2 . 159.1(3) yes
N1 . Mn1 . O1 . Mn2 . 178.4(3) yes
N1 . Mn1 . O1 . C2 . -20.7(4) yes
O1 . Mn1 . N1 . C1 . -4.6(4) yes
O1 . Mn1 . N1 . C4 . -122.8(4) yes
O1 . Mn1 . N1 . C14 . 116.9(4) yes
O2 . Mn1 . N1 . C1 . 180.0(57) yes
O2 . Mn1 . N1 . C4 . 61.7(59) yes
O2 . Mn1 . N1 . C14 . -58.6(59) yes
O3 . Mn2 . O1 . Mn1 . -4.3(4) yes
O3 . Mn2 . O1 . C2 . -164.5(4) yes
N2 . Mn2 . O1 . Mn1 . 163.6(4) yes
N2 . Mn2 . O1 . C2 . 3.3(4) yes
N5 . Mn2 . O1 . Mn1 . -127.1(4) yes
N5 . Mn2 . O1 . C2 . 72.7(5) yes
N6 . Mn2 . O1 . Mn1 . 102.1(4) yes
N6 . Mn2 . O1 . C2 . -58.1(5) yes
O1 . Mn2 . N2 . C3 . 24.7(4) yes
O1 . Mn2 . N2 . C24 . 143.8(4) yes
O1 . Mn2 . N2 . C34 . -96.6(4) yes
O3 . Mn2 . N2 . C3 . 75.3(14) yes
O3 . Mn2 . N2 . C24 . -165.6(12) yes
O3 . Mn2 . N2 . C34 . -46.0(15) yes
N5 . Mn2 . N2 . C3 . -98.2(4) yes
N5 . Mn2 . N2 . C24 . 20.9(4) yes
N5 . Mn2 . N2 . C34 . 140.5(4) yes
N6 . Mn2 . N2 . C3 . 156.2(4) yes
N6 . Mn2 . N2 . C24 . -84.7(4) yes
N6 . Mn2 . N2 . C34 . 34.9(4) yes
O1 . Mn2 . N5 . C25 . -81.0(5) yes
O1 . Mn2 . N5 . C32 . 101.9(5) yes
O3 . Mn2 . N5 . C25 . 170.9(4) yes
O3 . Mn2 . N5 . C32 . -6.1(7) yes
N2 . Mn2 . N5 . C25 . -11.1(5) yes
N2 . Mn2 . N5 . C32 . 171.9(5) yes
N6 . Mn2 . N5 . C25 . 59.7(5) yes
N6 . Mn2 . N5 . C32 . -117.3(5) yes
O1 . Mn2 . N6 . C35 . 39.1(6) yes
O1 . Mn2 . N6 . C42 . -132.9(5) yes
O3 . Mn2 . N6 . C35 . 139.4(4) yes
O3 . Mn2 . N6 . C42 . -32.6(6) yes
N2 . Mn2 . N6 . C35 . -24.6(5) yes
N2 . Mn2 . N6 . C42 . 163.4(5) yes
N5 . Mn2 . N6 . C35 . -98.3(5) yes
N5 . Mn2 . N6 . C42 . 89.7(5) yes
Mn1 . O1 . C2 . C1 . 42.2(4) yes
Mn1 . O1 . C2 . C3 . 164.8(3) yes
Mn2 . O1 . C2 . C1 . -153.0(3) yes
Mn2 . O1 . C2 . C3 . -30.4(4) yes
C52 . O12 . C50 . C51 . 177.4(9) yes
C50 . O12 . C52 . C53 . 175.1(10) yes
Mn1 . N1 . C1 . C2 . 28.6(4) yes
C4 . N1 . C1 . C2 . 146.6(4) yes
C14 . N1 . C1 . C2 . -90.2(5) yes
Mn1 . N1 . C4 . C5 . 43.6(4) yes
C1 . N1 . C4 . C5 . -71.8(5) yes
C14 . N1 . C4 . C5 . 163.3(4) yes
Mn1 . N1 . C14 . C15 . -43.8(4) yes
C1 . N1 . C14 . C15 . 73.0(5) yes
C4 . N1 . C14 . C15 . -163.8(4) yes
Mn2 . N2 . C3 . C2 . -47.4(4) yes
C24 . N2 . C3 . C2 . -164.4(4) yes
C34 . N2 . C3 . C2 . 69.5(6) yes
Mn2 . N2 . C24 . C25 . -28.1(4) yes
C3 . N2 . C24 . C25 . 87.1(5) yes
C34 . N2 . C24 . C25 . -145.3(5) yes
Mn2 . N2 . C34 . C35 . -41.8(4) yes
C3 . N2 . C34 . C35 . -157.7(4) yes
C24 . N2 . C34 . C35 . 76.0(6) yes
C12 . N3 . C5 . C4 . -177.1(4) yes
C12 . N3 . C5 . C6 . 0.5(7) yes
C5 . N3 . C12 . C11 . -179.6(4) yes
C5 . N3 . C12 . C13 . 1.9(7) yes
C22 . N4 . C15 . C14 . -178.6(4) yes
C22 . N4 . C15 . C16 . 2.8(7) yes
C15 . N4 . C22 . C21 . 175.6(4) yes
C15 . N4 . C22 . C23 . -3.8(7) yes
Mn2 . N5 . C25 . C24 . -1.4(4) yes
Mn2 . N5 . C25 . C26 . -177.2(3) yes
C32 . N5 . C25 . C24 . 175.9(4) yes
C32 . N5 . C25 . C26 . 0.1(7) yes
Mn2 . N5 . C32 . C31 . -2.9(5) yes
Mn2 . N5 . C32 . C33 . 176.9(3) yes
C25 . N5 . C32 . C31 . -179.8(4) yes
C25 . N5 . C32 . C33 . -0.0(7) yes
Mn2 . N6 . C35 . C34 . 8.8(5) yes
Mn2 . N6 . C35 . C36 . -171.0(4) yes
C42 . N6 . C35 . C34 . -178.4(4) yes
C42 . N6 . C35 . C36 . 1.8(7) yes
Mn2 . N6 . C42 . C41 . -12.8(5) yes
Mn2 . N6 . C42 . C43 . 169.1(3) yes
C35 . N6 . C42 . C41 . 175.5(4) yes
C35 . N6 . C42 . C43 . -2.6(7) yes
N1 . C1 . C2 . O1 . -47.8(5) yes
N1 . C1 . C2 . C3 . -168.9(4) yes
O1 . C2 . C3 . N2 . 52.8(4) yes
C1 . C2 . C3 . N2 . 174.1(4) yes
N1 . C4 . C5 . N3 . -26.6(5) yes
N1 . C4 . C5 . C6 . 155.8(4) yes
N3 . C5 . C6 . C7 . -2.5(7) yes
C4 . C5 . C6 . C7 . 175.0(4) yes
C5 . C6 . C7 . C13 . 2.1(7) yes
C6 . C7 . C13 . C8 . 179.9(5) yes
C6 . C7 . C13 . C12 . 0.2(7) yes
C13 . C8 . C9 . C10 . -0.3(8) yes
C9 . C8 . C13 . C7 . -179.5(5) yes
C9 . C8 . C13 . C12 . 0.2(8) yes
C8 . C9 . C10 . C11 . 0.5(8) yes
C9 . C10 . C11 . C12 . -0.7(7) yes
C10 . C11 . C12 . N3 . -177.8(4) yes
C10 . C11 . C12 . C13 . 0.7(7) yes
N3 . C12 . C13 . C7 . -2.3(6) yes
N3 . C12 . C13 . C8 . 178.0(4) yes
C11 . C12 . C13 . C7 . 179.3(4) yes
C11 . C12 . C13 . C8 . -0.4(7) yes
N1 . C14 . C15 . N4 . 29.2(5) yes
N1 . C14 . C15 . C16 . -152.1(4) yes
N4 . C15 . C16 . C17 . -0.5(7) yes
C14 . C15 . C16 . C17 . -179.1(4) yes
C15 . C16 . C17 . C23 . -0.8(7) yes
C16 . C17 . C23 . C18 . -179.6(5) yes
C16 . C17 . C23 . C22 . -0.2(7) yes
C23 . C18 . C19 . C20 . -0.9(7) yes
C19 . C18 . C23 . C17 . 177.8(5) yes
C19 . C18 . C23 . C22 . -1.6(8) yes
C18 . C19 . C20 . C21 . 2.6(8) yes
C19 . C20 . C21 . C22 . -1.6(8) yes
C20 . C21 . C22 . N4 . 179.6(4) yes
C20 . C21 . C22 . C23 . -1.0(7) yes
N4 . C22 . C23 . C17 . 2.5(6) yes
N4 . C22 . C23 . C18 . -178.1(4) yes
C21 . C22 . C23 . C17 . -176.9(4) yes
C21 . C22 . C23 . C18 . 2.5(7) yes
N2 . C24 . C25 . N5 . 21.0(6) yes
N2 . C24 . C25 . C26 . -163.0(4) yes
N5 . C25 . C26 . C27 . 0.2(7) yes
C24 . C25 . C26 . C27 . -175.6(5) yes
C25 . C26 . C27 . C33 . -0.6(7) yes
C26 . C27 . C33 . C28 . -180.0(5) yes
C26 . C27 . C33 . C32 . 0.6(8) yes
C33 . C28 . C29 . C30 . -0.0(8) yes
C29 . C28 . C33 . C27 . -179.2(5) yes
C29 . C28 . C33 . C32 . 0.3(8) yes
C28 . C29 . C30 . C31 . -0.5(9) yes
C29 . C30 . C31 . C32 . 0.7(8) yes
C30 . C31 . C32 . N5 . 179.3(5) yes
C30 . C31 . C32 . C33 . -0.5(8) yes
N5 . C32 . C33 . C27 . -0.3(7) yes
N5 . C32 . C33 . C28 . -179.8(4) yes
C31 . C32 . C33 . C27 . 179.4(5) yes
C31 . C32 . C33 . C28 . -0.0(8) yes
N2 . C34 . C35 . N6 . 23.0(6) yes
N2 . C34 . C35 . C36 . -157.2(4) yes
N6 . C35 . C36 . C37 . 0.5(7) yes
C34 . C35 . C36 . C37 . -179.3(5) yes
C35 . C36 . C37 . C43 . -2.0(7) yes
C36 . C37 . C43 . C38 . -177.5(5) yes
C36 . C37 . C43 . C42 . 1.2(8) yes
C43 . C38 . C39 . C40 . -0.4(8) yes
C39 . C38 . C43 . C37 . 177.7(5) yes
C39 . C38 . C43 . C42 . -0.9(8) yes
C38 . C39 . C40 . C41 . 1.0(8) yes
C39 . C40 . C41 . C42 . -0.2(8) yes
C40 . C41 . C42 . N6 . -179.4(4) yes
C40 . C41 . C42 . C43 . -1.2(7) yes
N6 . C42 . C43 . C37 . 1.1(7) yes
N6 . C42 . C43 . C38 . 179.9(4) yes
C41 . C42 . C43 . C37 . -177.0(4) yes
C41 . C42 . C43 . C38 . 1.7(7) yes
